data_1504575
loop_
_publ_author_name
'Tsuji, Hayato'
'Fujimoto, Taisuke'
'Endo, Kohei'
'Nakamura, Masaharu'
'Nakamura, Eiichi'

_publ_section_title
;
 Stereoselective synthesis of trisubstituted E-iodoalkenes by
 indium-catalyzed syn-addition of 1,3-dicarbonyl compounds to
 1-iodoalkynes.
;
_journal_issue 6
_journal_name_full 'Organic letters'
_journal_page_first 1219
_journal_page_last 1221
_journal_paper_doi 10.1021/ol800105r
_journal_volume 10
_journal_year 2008
_chemical_absolute_configuration unk
_chemical_formula_moiety 'C16 H17 I O3'
_chemical_formula_sum 'C16 H17 I O3'
_chemical_formula_weight 384.20
_chemical_melting_point 355.5(5)
_chemical_name_common tf09-115
_chemical_name_systematic
; 
(E)-Ethyl 1-(2-iodo-1-phenylvinyl)-2-oxocyclopentanecarboxylate
;
_space_group_IT_number 19
_symmetry_cell_setting orthorhombic
_symmetry_space_group_name_Hall 'P 2ac 2ab'
_symmetry_space_group_name_H-M 'P 21 21 21'
_atom_sites_solution_hydrogens geom
_atom_sites_solution_primary direct
_atom_sites_solution_secondary difmap
_audit_creation_method SHELXL-97
_cell_angle_alpha 90.00
_cell_angle_beta 90.00
_cell_angle_gamma 90.00
_cell_formula_units_Z 4
_cell_length_a 7.339(4)
_cell_length_b 9.993(5)
_cell_length_c 20.287(10)
_cell_measurement_reflns_used 5439
_cell_measurement_temperature 120(2)
_cell_measurement_theta_max 27.4835
_cell_measurement_theta_min 3.0132
_cell_volume 1487.8(13)
_computing_cell_refinement 'CrystalClear (Rigaku Corp., 2000)'
_computing_data_collection 'CrystalClear (Rigaku Corp., 2000)'
_computing_data_reduction 'CrystalClear (Rigaku Corp., 2000)'
_computing_molecular_graphics 'ORTEP III (Burnett & Johnson, 1996)'
_computing_publication_material 'SHELXL-97 and Yadokari-XG (Wakita, 2005)'
_computing_structure_refinement 'SHELXL-97 (Sheldrick, 1997)'
_computing_structure_solution 'SHELXS-97 (Sheldrick, 1990)'
_diffrn_ambient_temperature 120(2)
_diffrn_detector_area_resol_mean 14.5666
_diffrn_measured_fraction_theta_full 0.995
_diffrn_measured_fraction_theta_max 0.995
_diffrn_measurement_device
;
Mercury CCD (2x2 bin mode)
;
_diffrn_measurement_method dtintegrate.ref
_diffrn_radiation_monochromator graphite
_diffrn_radiation_source 'fine-focus sealed tube'
_diffrn_radiation_type MoK\a
_diffrn_radiation_wavelength 0.71070
_diffrn_reflns_av_R_equivalents 0.0282
_diffrn_reflns_av_sigmaI/netI 0.0180
_diffrn_reflns_limit_h_max 8
_diffrn_reflns_limit_h_min -8
_diffrn_reflns_limit_k_max 12
_diffrn_reflns_limit_k_min -12
_diffrn_reflns_limit_l_max 24
_diffrn_reflns_limit_l_min -24
_diffrn_reflns_number 14775
_diffrn_reflns_theta_full 25.50
_diffrn_reflns_theta_max 25.50
_diffrn_reflns_theta_min 3.43
_exptl_absorpt_coefficient_mu 2.157
_exptl_absorpt_correction_T_max 0.7380
_exptl_absorpt_correction_T_min 0.4791
_exptl_absorpt_correction_type multi-scan
_exptl_absorpt_process_details '(Jacobson, 1998)'
_exptl_crystal_colour colorless
_exptl_crystal_density_diffrn 1.715
_exptl_crystal_density_meas ?
_exptl_crystal_density_method 'not measured'
_exptl_crystal_description prism
_exptl_crystal_F_000 760
_exptl_crystal_size_max 0.40
_exptl_crystal_size_mid 0.15
_exptl_crystal_size_min 0.15
_refine_diff_density_max 0.602
_refine_diff_density_min -0.304
_refine_diff_density_rms 0.055
_refine_ls_abs_structure_details 'Flack H D (1983), Acta Cryst. A39, 876-881'
_refine_ls_abs_structure_Flack 0.443(15)
_refine_ls_extinction_method none
_refine_ls_goodness_of_fit_ref 1.086
_refine_ls_hydrogen_treatment mixed
_refine_ls_matrix_type full
_refine_ls_number_parameters 187
_refine_ls_number_reflns 2762
_refine_ls_number_restraints 0
_refine_ls_restrained_S_all 1.086
_refine_ls_R_factor_all 0.0159
_refine_ls_R_factor_gt 0.0155
_refine_ls_shift/su_max 0.003
_refine_ls_shift/su_mean 0.000
_refine_ls_structure_factor_coef Fsqd
_refine_ls_weighting_details 'calc w=1/[\s^2^(Fo^2^)+(0.0170P)^2^+0.6346P] where P=(Fo^2^+2Fc^2^)/3'
_refine_ls_weighting_scheme calc
_refine_ls_wR_factor_gt 0.0365
_refine_ls_wR_factor_ref 0.0366
_reflns_number_gt 2735
_reflns_number_total 2762
_reflns_threshold_expression >2sigma(I)
_cod_data_source_file ol800105r-file005.cif
_cod_data_source_block tf09-115
_cod_depositor_comments
;
The following automatic conversions were performed:

'_chemical_melting_point' value '355-356' was changed to '355.5(5)' -
the average value was taken and precision was
estimated.

'_exptl_absorpt_correction_type' value 'Multi-scan'
changed to 'multi-scan' according to
/home/saulius/struct/CIF-dictionaries/cif_core.dic dictionary named
'cif_core.dic' version 2.4.1 from 2010-06-29.

Automatic conversion script
Id: cif_fix_values 1715 2011-07-08 13:25:40Z adriana 

The following automatic conversions were performed:

'_exptl_crystal_density_meas' value 'not measured' was changed to '?'
- the value is perceived as not measured.

Automatic conversion script
Id: cif_fix_values 3008 2015-01-20 13:52:24Z robertas 
;
_cod_original_sg_symbol_H-M P212121
_cod_database_code 1504575

loop_
_symmetry_equiv_pos_as_xyz
'x, y, z'
'-x+1/2, -y, z+1/2'
'x+1/2, -y+1/2, -z'
'-x, y+1/2, -z+1/2'

loop_
_atom_site_label
_atom_site_type_symbol
_atom_site_fract_x
_atom_site_fract_y
_atom_site_fract_z
_atom_site_U_iso_or_equiv
_atom_site_adp_type
_atom_site_occupancy
_atom_site_symmetry_multiplicity
_atom_site_calc_flag
_atom_site_refinement_flags
C1 C 0.6872(3) 1.1052(2) 0.11380(10) 0.0140(4) Uani 1 1 d .
C2 C 0.5861(3) 1.1538(2) 0.05058(11) 0.0166(5) Uani 1 1 d .
C3 C 0.5813(4) 1.3051(2) 0.05072(13) 0.0258(6) Uani 1 1 d .
H1 H 0.4539 1.3377 0.0515 0.031 Uiso 1 1 calc R
H2 H 0.6423 1.3410 0.0110 0.031 Uiso 1 1 calc R
C4 C 0.6819(4) 1.3485(2) 0.11285(11) 0.0206(5) Uani 1 1 d .
H3 H 0.5954 1.3663 0.1493 0.025 Uiso 1 1 calc R
H4 H 0.7549 1.4301 0.1046 0.025 Uiso 1 1 calc R
C5 C 0.8051(3) 1.2291(2) 0.12902(11) 0.0157(5) Uani 1 1 d .
H5 H 0.8417 1.2304 0.1760 0.019 Uiso 1 1 calc R
H6 H 0.9160 1.2301 0.1013 0.019 Uiso 1 1 calc R
O1 O 0.5288(3) 1.08207(18) 0.00792(8) 0.0250(4) Uani 1 1 d .
C6 C 0.7987(3) 0.9832(2) 0.09485(10) 0.0153(5) Uani 1 1 d .
O2 O 0.9434(2) 0.98971(18) 0.06642(9) 0.0280(4) Uani 1 1 d .
O3 O 0.7163(2) 0.86855(16) 0.11085(8) 0.0192(4) Uani 1 1 d .
C7 C 0.8120(4) 0.7450(2) 0.09311(12) 0.0233(5) Uani 1 1 d .
H7 H 0.7824 0.6741 0.1255 0.028 Uiso 1 1 calc R
H8 H 0.9452 0.7605 0.0944 0.028 Uiso 1 1 calc R
C8 C 0.7573(4) 0.7001(3) 0.02524(13) 0.0316(6) Uani 1 1 d .
H9 H 0.7846 0.7710 -0.0066 0.047 Uiso 1 1 calc R
H10 H 0.6263 0.6809 0.0246 0.047 Uiso 1 1 calc R
H11 H 0.8251 0.6190 0.0135 0.047 Uiso 1 1 calc R
C9 C 0.5511(3) 1.0776(2) 0.16972(10) 0.0125(4) Uani 1 1 d .
C10 C 0.3737(3) 1.0673(2) 0.15678(11) 0.0168(5) Uani 1 1 d .
I1 I 0.173449(18) 1.033258(15) 0.228233(7) 0.02008(5) Uani 1 1 d .
C11 C 0.6269(3) 1.0681(2) 0.23857(11) 0.0133(5) Uani 1 1 d .
C12 C 0.7164(3) 0.9550(2) 0.26059(11) 0.0158(4) Uani 1 1 d .
H12 H 0.7331 0.8814 0.2316 0.019 Uiso 1 1 calc R
C13 C 0.7825(3) 0.9480(2) 0.32501(11) 0.0190(5) Uani 1 1 d .
H13 H 0.8422 0.8693 0.3400 0.023 Uiso 1 1 calc R
C14 C 0.7608(3) 1.0562(3) 0.36720(12) 0.0212(5) Uani 1 1 d .
H14 H 0.8060 1.0520 0.4110 0.025 Uiso 1 1 calc R
C15 C 0.6734(4) 1.1698(2) 0.34531(11) 0.0237(5) Uani 1 1 d .
H15 H 0.6593 1.2442 0.3740 0.028 Uiso 1 1 calc R
C16 C 0.6059(3) 1.1762(2) 0.28138(12) 0.0197(5) Uani 1 1 d .
H16 H 0.5451 1.2546 0.2668 0.024 Uiso 1 1 calc R
H17 H 0.315(4) 1.066(2) 0.1146(13) 0.020(6) Uiso 1 1 d .

loop_
_atom_site_aniso_label
_atom_site_aniso_U_11
_atom_site_aniso_U_22
_atom_site_aniso_U_33
_atom_site_aniso_U_23
_atom_site_aniso_U_13
_atom_site_aniso_U_12
C1 0.0148(10) 0.0152(10) 0.0118(10) 0.0009(8) 0.0012(9) 0.0027(11)
C2 0.0173(11) 0.0213(12) 0.0114(11) 0.0031(9) 0.0015(9) -0.0006(10)
C3 0.0361(15) 0.0197(13) 0.0215(13) 0.0027(11) -0.0052(11) 0.0042(11)
C4 0.0272(12) 0.0154(11) 0.0193(11) -0.0001(9) -0.0022(11) -0.0013(11)
C5 0.0174(11) 0.0140(10) 0.0158(11) 0.0006(8) 0.0029(10) -0.0028(9)
O1 0.0307(9) 0.0263(9) 0.0181(9) -0.0023(7) -0.0048(7) -0.0030(8)
C6 0.0200(11) 0.0141(11) 0.0118(10) 0.0003(8) -0.0001(9) -0.0015(9)
O2 0.0255(9) 0.0248(10) 0.0338(10) 0.0003(8) 0.0130(8) 0.0035(7)
O3 0.0247(10) 0.0126(8) 0.0204(9) -0.0006(6) 0.0067(7) 0.0016(7)
C7 0.0343(13) 0.0142(11) 0.0214(12) 0.0014(9) 0.0020(12) 0.0071(11)
C8 0.0426(16) 0.0251(14) 0.0272(15) -0.0065(11) -0.0024(12) 0.0086(13)
C9 0.0168(10) 0.0108(10) 0.0100(10) -0.0002(8) -0.0005(8) 0.0013(8)
C10 0.0174(11) 0.0193(12) 0.0137(11) 0.0000(9) 0.0009(8) -0.0014(8)
I1 0.01364(7) 0.02756(8) 0.01904(7) 0.00512(6) 0.00182(6) 0.00066(6)
C11 0.0078(9) 0.0171(11) 0.0150(11) 0.0017(8) -0.0004(8) -0.0031(7)
C12 0.0146(10) 0.0154(10) 0.0174(11) 0.0008(9) 0.0021(8) -0.0003(9)
C13 0.0144(11) 0.0211(12) 0.0214(11) 0.0066(10) -0.0010(8) 0.0022(9)
C14 0.0216(11) 0.0268(14) 0.0152(11) 0.0025(10) -0.0044(9) -0.0022(10)
C15 0.0324(13) 0.0240(12) 0.0148(11) -0.0051(9) -0.0042(12) 0.0029(13)
C16 0.0231(11) 0.0177(11) 0.0184(12) -0.0011(10) -0.0010(10) 0.0049(9)

loop_
_atom_type_symbol
_atom_type_description
_atom_type_scat_dispersion_real
_atom_type_scat_dispersion_imag
_atom_type_scat_source
C C 0.0033 0.0016 'International Tables Vol C Tables 4.2.6.8 and 6.1.1.4'
H H 0.0000 0.0000 'International Tables Vol C Tables 4.2.6.8 and 6.1.1.4'
O O 0.0106 0.0060 'International Tables Vol C Tables 4.2.6.8 and 6.1.1.4'
I I -0.4742 1.8119 'International Tables Vol C Tables 4.2.6.8 and 6.1.1.4'

loop_
_geom_angle_atom_site_label_1
_geom_angle_atom_site_label_2
_geom_angle_atom_site_label_3
_geom_angle
C6 C1 C9 113.19(18)
C6 C1 C5 113.2(2)
C9 C1 C5 111.15(18)
C6 C1 C2 107.38(17)
C9 C1 C2 110.69(19)
C5 C1 C2 100.45(17)
O1 C2 C3 126.2(2)
O1 C2 C1 125.0(2)
C3 C2 C1 108.7(2)
C2 C3 C4 106.0(2)
C3 C4 C5 103.95(18)
C4 C5 C1 104.58(19)
O2 C6 O3 124.0(2)
O2 C6 C1 123.4(2)
O3 C6 C1 112.53(18)
C6 O3 C7 116.49(18)
O3 C7 C8 110.4(2)
C10 C9 C11 122.6(2)
C10 C9 C1 120.3(2)
C11 C9 C1 117.10(18)
C9 C10 I1 124.24(18)
C12 C11 C16 119.0(2)
C12 C11 C9 121.8(2)
C16 C11 C9 119.21(19)
C11 C12 C13 120.6(2)
C14 C13 C12 119.8(2)
C15 C14 C13 119.8(2)
C14 C15 C16 120.3(2)
C15 C16 C11 120.5(2)

loop_
_geom_bond_atom_site_label_1
_geom_bond_atom_site_label_2
_geom_bond_distance
C1 C6 1.518(3)
C1 C9 1.536(3)
C1 C5 1.542(3)
C1 C2 1.560(3)
C2 O1 1.200(3)
C2 C3 1.512(3)
C3 C4 1.524(3)
C4 C5 1.532(3)
C6 O2 1.210(3)
C6 O3 1.335(3)
O3 C7 1.465(3)
C7 C8 1.503(4)
C9 C10 1.332(3)
C9 C11 1.507(3)
C10 I1 2.092(2)
C11 C12 1.382(3)
C11 C16 1.394(3)
C12 C13 1.396(3)
C13 C14 1.389(4)
C14 C15 1.377(4)
C15 C16 1.390(3)

loop_
_geom_torsion_atom_site_label_1
_geom_torsion_atom_site_label_2
_geom_torsion_atom_site_label_3
_geom_torsion_atom_site_label_4
_geom_torsion
C6 C1 C2 O1 34.4(3)
C9 C1 C2 O1 -89.6(3)
C5 C1 C2 O1 152.9(2)
C6 C1 C2 C3 -142.8(2)
C9 C1 C2 C3 93.2(2)
C5 C1 C2 C3 -24.3(2)
O1 C2 C3 C4 -176.1(2)
C1 C2 C3 C4 1.1(3)
C2 C3 C4 C5 23.1(3)
C3 C4 C5 C1 -39.3(2)
C6 C1 C5 C4 152.64(18)
C9 C1 C5 C4 -78.7(2)
C2 C1 C5 C4 38.5(2)
C9 C1 C6 O2 -158.8(2)
C5 C1 C6 O2 -31.2(3)
C2 C1 C6 O2 78.7(3)
C9 C1 C6 O3 23.5(3)
C5 C1 C6 O3 151.13(18)
C2 C1 C6 O3 -99.0(2)
O2 C6 O3 C7 1.0(3)
C1 C6 O3 C7 178.67(18)
C6 O3 C7 C8 -89.9(3)
C6 C1 C9 C10 -105.8(2)
C5 C1 C9 C10 125.5(2)
C2 C1 C9 C10 14.8(3)
C6 C1 C9 C11 76.3(2)
C5 C1 C9 C11 -52.4(3)
C2 C1 C9 C11 -163.13(18)
C11 C9 C10 I1 -1.2(3)
C1 C9 C10 I1 -178.97(15)
C10 C9 C11 C12 104.7(3)
C1 C9 C11 C12 -77.5(3)
C10 C9 C11 C16 -75.2(3)
C1 C9 C11 C16 102.7(2)
C16 C11 C12 C13 1.0(3)
C9 C11 C12 C13 -178.85(19)
C11 C12 C13 C14 -1.0(3)
C12 C13 C14 C15 0.3(4)
C13 C14 C15 C16 0.5(4)
C14 C15 C16 C11 -0.5(4)
C12 C11 C16 C15 -0.3(3)
C9 C11 C16 C15 179.6(2)
